data_7015903
loop_
_publ_author_name
'Bowmaker, Graham A.'
'Di Nicola, Corrado'
'Pettinari, Claudio'
'Skelton, Brian W.'
'Somers, Neil'
'White, Allan H.'

_publ_section_title
;
 Mechanochemical synthesis in copper(II) halide/pyridine systems:
 single crystal X-ray diffraction and IR spectroscopic studies.
;
_journal_issue 18
_journal_name_full 'Dalton transactions (Cambridge, England : 2003)'
_journal_page_first 5102
_journal_page_last 5115
_journal_paper_doi 10.1039/c1dt10224a
_journal_volume 40
_journal_year 2011
_chemical_formula_moiety 'C20 H20 Br Cu I N4, 2(C5 H5 N)'
_chemical_formula_sum 'C30 H30 Br Cu I N6'
_chemical_formula_weight 744.95
_chemical_name_systematic
;
?
;
_space_group_IT_number 68
_symmetry_cell_setting orthorhombic
_symmetry_space_group_name_Hall '-C 2a 2ac'
_symmetry_space_group_name_H-M 'C c c a :2'
_atom_sites_solution_hydrogens geom
_atom_sites_solution_primary direct
_atom_sites_solution_secondary difmap
_audit_creation_date 2010-07-28T14:40:30-00:00
_audit_creation_method 'WinGX routine CIF_UPDATE'
_cell_angle_alpha 90
_cell_angle_beta 90
_cell_angle_gamma 90
_cell_formula_units_Z 4
_cell_length_a 11.9263(6)
_cell_length_b 14.9890(7)
_cell_length_c 16.5703(9)
_cell_measurement_reflns_used 4518
_cell_measurement_temperature 100(2)
_cell_measurement_theta_max 34.5184
_cell_measurement_theta_min 2.7125
_cell_volume 2962.2(3)
_computing_cell_refinement
;
CrysAlis RED, Oxford Diffraction Ltd.,
Version 1.171.32.29 (release 10-06-2008 CrysAlis171 .NET)
(compiled Jun 10 2008,16:49:55)
;
_computing_data_collection
;
CrysAlis CCD, Oxford Diffraction Ltd.,
Version 1.171.32.29 (release 10-06-2008 CrysAlis171 .NET)
(compiled Jun 10 2008,16:49:55)
;
_computing_data_reduction
;
CrysAlis RED, Oxford Diffraction Ltd.,
Version 1.171.32.29 (release 10-06-2008 CrysAlis171 .NET)
(compiled Jun 10 2008,16:49:55)
;
_computing_molecular_graphics 'OrtepII (Johnson, C. K. (1976)'
_computing_publication_material 'WinGX Farrugia, L. J. (1999)'
_computing_structure_refinement 'SHELXL-97 (Sheldrick, 2008)'
_diffrn_ambient_temperature 100(2)
_diffrn_detector_area_resol_mean 16.0009
_diffrn_measured_fraction_theta_full 0.991
_diffrn_measured_fraction_theta_max 0.962
_diffrn_measurement_device_type 'Oxford Diffraction Xcalibur, Sapphire3'
_diffrn_measurement_method '\w scans'
_diffrn_orient_matrix_UB_11 0.0056031587
_diffrn_orient_matrix_UB_12 0.0013071582
_diffrn_orient_matrix_UB_13 -0.0425396661
_diffrn_orient_matrix_UB_21 -0.0254424639
_diffrn_orient_matrix_UB_22 0.0501416597
_diffrn_orient_matrix_UB_23 -0.0019278318
_diffrn_orient_matrix_UB_31 0.0396998491
_diffrn_orient_matrix_UB_32 0.031960332
_diffrn_orient_matrix_UB_33 0.0046941056
_diffrn_radiation_monochromator graphite
_diffrn_radiation_type MoK\a
_diffrn_radiation_wavelength 0.71073
_diffrn_reflns_av_R_equivalents 0.0532
_diffrn_reflns_av_unetI/netI 0.0586
_diffrn_reflns_limit_h_max 18
_diffrn_reflns_limit_h_min -18
_diffrn_reflns_limit_k_max 23
_diffrn_reflns_limit_k_min -23
_diffrn_reflns_limit_l_max 26
_diffrn_reflns_limit_l_min -25
_diffrn_reflns_number 18960
_diffrn_reflns_theta_full 34
_diffrn_reflns_theta_max 34.6
_diffrn_reflns_theta_min 2.72
_exptl_absorpt_coefficient_mu 3.159
_exptl_absorpt_correction_T_max 0.777
_exptl_absorpt_correction_T_min 0.62
_exptl_absorpt_correction_type analytical
_exptl_absorpt_process_details
;
CrysAlisPro, Oxford Diffraction Ltd.,
Version 1.171.33.52 (release 06-11-2009 CrysAlis171 .NET)
(compiled Nov 6 2009,16:24:50)
Analytical numeric absorption correction using a multifaceted crystal
model based on expressions derived by R.C. Clark & J.S.
(Clark, R. C. & Reid, J. S. (1995). Acta Cryst. A51, 887-897)
;
_exptl_crystal_colour dark_blue
_exptl_crystal_density_diffrn 1.67
_exptl_crystal_density_method 'not measured'
_exptl_crystal_description prism
_exptl_crystal_F_000 1476
_exptl_crystal_size_max 0.2
_exptl_crystal_size_mid 0.15
_exptl_crystal_size_min 0.1
_refine_diff_density_max 1
_refine_diff_density_min -0.84
_refine_diff_density_rms 0.119
_refine_ls_extinction_method none
_refine_ls_goodness_of_fit_ref 1.216
_refine_ls_hydrogen_treatment constr
_refine_ls_matrix_type full
_refine_ls_number_parameters 95
_refine_ls_number_reflns 3059
_refine_ls_number_restraints 12
_refine_ls_restrained_S_all 1.237
_refine_ls_R_factor_all 0.1134
_refine_ls_R_factor_gt 0.0554
_refine_ls_shift/su_max 0.016
_refine_ls_shift/su_mean 0.001
_refine_ls_structure_factor_coef Fsqd
_refine_ls_weighting_details 'calc w=1/[\s^2^(Fo^2^)+(0.0080P)^2^+23.8365P] where P=(Fo^2^+2Fc^2^)/3'
_refine_ls_weighting_scheme calc
_refine_ls_wR_factor_gt 0.1011
_refine_ls_wR_factor_ref 0.1077
_reflns_number_gt 1664
_reflns_number_total 3059
_reflns_threshold_expression I>2\s(I)
_cod_duplicate_entry 7015895
_cod_data_source_file c1dt10224a.txt
_cod_data_source_block gb1037
_cod_original_sg_symbol_Hall '-C 2b 2bc'
_cod_original_sg_symbol_H-M 'C c c a'
_cod_database_code 7015903

loop_
_symmetry_equiv_pos_as_xyz
'x, y, z'
'-x+1/2, -y, z'
'-x, y, -z+1/2'
'x+1/2, -y, -z+1/2'
'x+1/2, y+1/2, z'
'-x+1, -y+1/2, z'
'-x+1/2, y+1/2, -z+1/2'
'x+1, -y+1/2, -z+1/2'
'-x, -y, -z'
'x-1/2, y, -z'
'x, -y, z-1/2'
'-x-1/2, y, z-1/2'
'-x+1/2, -y+1/2, -z'
'x, y+1/2, -z'
'x+1/2, -y+1/2, z-1/2'
'-x, y+1/2, z-1/2'

loop_
_atom_site_label
_atom_site_type_symbol
_atom_site_fract_x
_atom_site_fract_y
_atom_site_fract_z
_atom_site_U_iso_or_equiv
_atom_site_adp_type
_atom_site_occupancy
_atom_site_symmetry_multiplicity
_atom_site_calc_flag
_atom_site_refinement_flags
_atom_site_disorder_assembly
_atom_site_disorder_group
Cu1 Cu -0.03759(12) 0.25 0.25 0.0276(3) Uani 0.5 2 d SP . .
I1 I -0.27676(4) 0.25 0.25 0.02630(11) Uani 0.5 2 d SP . .
Br1 Br -0.27676(4) 0.25 0.25 0.02630(11) Uani 0.5 2 d SP . .
N11 N 0 0.25 0.1255(3) 0.0479(16) Uani 1 2 d SU . .
C12 C -0.0821(6) 0.2101(3) 0.0843(3) 0.0456(16) Uani 1 1 d . . .
H12 H -0.1405 0.1814 0.1134 0.055 Uiso 1 1 calc R . .
C13 C -0.0856(5) 0.2087(3) 0.0015(4) 0.0353(12) Uani 1 1 d . . .
H13 H -0.1455 0.18 -0.0259 0.042 Uiso 1 1 calc R . .
C14 C 0 0.25 -0.0415(4) 0.0329(14) Uani 1 2 d S . .
H14 H 0 0.25 -0.0989 0.039 Uiso 1 2 calc SR . .
N21 N 0 0.1160(4) 0.25 0.0493(16) Uani 1 2 d SU . .
C22 C 0.0783(6) 0.0702(3) 0.2093(3) 0.0409(15) Uani 1 1 d . . .
H22 H 0.1336 0.1025 0.1802 0.049 Uiso 1 1 calc R . .
C23 C 0.0818(4) -0.0222(3) 0.2080(3) 0.0267(10) Uani 1 1 d . . .
H23 H 0.1388 -0.0528 0.179 0.032 Uiso 1 1 calc R . .
C24 C 0 -0.0691(4) 0.25 0.0247(11) Uani 1 2 d S . .
H24 H 0 -0.1325 0.25 0.03 Uiso 1 2 calc SR . .
N31 N 0.25 0 0.5512(3) 0.0327(14) Uani 1 2 d S . .
C32 C 0.3260(5) 0.0437(3) 0.5080(3) 0.0325(11) Uani 1 1 d . . .
H32 H 0.3821 0.0756 0.5365 0.039 Uiso 1 1 calc R . .
C33 C 0.3296(4) 0.0461(4) 0.4252(3) 0.0343(12) Uani 1 1 d . . .
H33 H 0.386 0.0791 0.3978 0.041 Uiso 1 1 calc R . .
C34 C 0.25 0 0.3834(4) 0.042(2) Uani 1 2 d S . .
H34 H 0.25 0 0.3261 0.051 Uiso 1 2 calc SR . .

loop_
_atom_site_aniso_label
_atom_site_aniso_U_11
_atom_site_aniso_U_22
_atom_site_aniso_U_33
_atom_site_aniso_U_23
_atom_site_aniso_U_13
_atom_site_aniso_U_12
Cu1 0.0448(9) 0.0176(5) 0.0203(6) 0.0077(11) 0 0
I1 0.0260(2) 0.02009(18) 0.0328(2) -0.0005(3) 0 0
Br1 0.0260(2) 0.02009(18) 0.0328(2) -0.0005(3) 0 0
N11 0.096(5) 0.022(2) 0.026(2) 0 0 -0.006(5)
C12 0.078(4) 0.019(2) 0.040(3) -0.004(2) 0.026(3) -0.010(3)
C13 0.038(3) 0.030(2) 0.038(3) -0.007(2) 0.005(2) -0.004(3)
C14 0.043(4) 0.033(3) 0.022(3) 0 0 0.014(5)
N21 0.102(5) 0.024(2) 0.023(2) 0 -0.011(5) 0
C22 0.076(4) 0.031(3) 0.016(2) -0.0026(19) 0.003(3) -0.023(3)
C23 0.033(2) 0.027(2) 0.020(2) -0.0043(18) 0.000(2) -0.008(2)
C24 0.029(3) 0.021(2) 0.024(3) 0 0.004(5) 0
N31 0.022(3) 0.053(4) 0.023(3) 0 0 -0.010(3)
C32 0.030(3) 0.040(3) 0.028(2) -0.007(2) 0.006(2) -0.009(3)
C33 0.025(2) 0.052(3) 0.026(2) -0.002(2) 0.007(2) -0.010(2)
C34 0.042(5) 0.067(5) 0.017(3) 0 0 -0.012(4)

loop_
_atom_type_symbol
_atom_type_description
_atom_type_scat_dispersion_real
_atom_type_scat_dispersion_imag
_atom_type_scat_source
C C 0.0033 0.0016 'International Tables Vol C Tables 4.2.6.8 and 6.1.1.4'
H H 0 0 'International Tables Vol C Tables 4.2.6.8 and 6.1.1.4'
N N 0.0061 0.0033 'International Tables Vol C Tables 4.2.6.8 and 6.1.1.4'
Cu Cu 0.3201 1.2651 'International Tables Vol C Tables 4.2.6.8 and 6.1.1.4'
Br Br -0.2901 2.4595 'International Tables Vol C Tables 4.2.6.8 and 6.1.1.4'
I I -0.4742 1.8119 'International Tables Vol C Tables 4.2.6.8 and 6.1.1.4'

loop_
_exptl_crystal_face_index_h
_exptl_crystal_face_index_k
_exptl_crystal_face_index_l
_exptl_crystal_face_perp_dist
0 0 1 0.0649
0 0 -1 0.0344
-1 1 1 0.0652
1 -1 -1 0.0459
-1 1 -1 0.0459
1 -1 1 0.0805
-1 -1 1 0.0902
1 1 -1 0.0787
-1 -1 -1 0.0469
1 1 1 0.1058

loop_
_geom_angle_atom_site_label_1
_geom_angle_atom_site_label_2
_geom_angle_atom_site_label_3
_geom_angle
_geom_angle_site_symmetry_1
_geom_angle_site_symmetry_3
_geom_angle_publ_flag
N21 Cu1 N21 154.84(10) 6_455 . ?
N21 Cu1 N11 87.348(19) 6_455 . ?
N21 Cu1 N11 87.348(19) . . ?
N21 Cu1 N11 87.348(19) 6_455 3 ?
N21 Cu1 N11 87.348(19) . 3 ?
N11 Cu1 N11 155.47(10) . 3 ?
N21 Cu1 I1 102.58(5) 6_455 . ?
N21 Cu1 I1 102.58(5) . . ?
N11 Cu1 I1 102.26(5) . . ?
N11 Cu1 I1 102.26(5) 3 . ?
C12 N11 C12 118.4(6) 6_455 . ?
C12 N11 Cu1 131.0(3) 6_455 . ?
C12 N11 Cu1 110.2(3) . . ?
C12 N11 Cu1 110.2(3) 6_455 6_455 ?
C12 N11 Cu1 131.0(3) . 6_455 ?
N11 C12 C13 122.7(6) . . ?
N11 C12 H12 118.6 . . ?
C13 C12 H12 118.6 . . ?
C12 C13 C14 118.9(6) . . ?
C12 C13 H13 120.5 . . ?
C14 C13 H13 120.5 . . ?
C13 C14 C13 118.2(7) 6_455 . ?
C13 C14 H14 120.9 6_455 . ?
C13 C14 H14 120.9 . . ?
C22 N21 C22 118.4(6) . 3 ?
C22 N21 Cu1 110.3(3) . 6_455 ?
C22 N21 Cu1 130.6(3) 3 6_455 ?
C22 N21 Cu1 130.6(3) . . ?
C22 N21 Cu1 110.3(3) 3 . ?
N21 C22 C23 122.7(5) . . ?
N21 C22 H22 118.6 . . ?
C23 C22 H22 118.6 . . ?
C22 C23 C24 118.4(5) . . ?
C22 C23 H23 120.8 . . ?
C24 C23 H23 120.8 . . ?
C23 C24 C23 119.3(5) . 3 ?
C23 C24 H24 120.4 . . ?
C23 C24 H24 120.4 3 . ?
C32 N31 C32 114.7(6) 2 . ?
N31 C32 C33 125.0(5) . . ?
N31 C32 H32 117.5 . . ?
C33 C32 H32 117.5 . . ?
C34 C33 C32 118.2(5) . . ?
C34 C33 H33 120.9 . . ?
C32 C33 H33 120.9 . . ?
C33 C34 C33 118.9(7) . 2 ?
C33 C34 H34 120.5 . . ?
C33 C34 H34 120.5 2 . ?

loop_
_geom_bond_atom_site_label_1
_geom_bond_atom_site_label_2
_geom_bond_distance
_geom_bond_site_symmetry_2
_geom_bond_publ_flag
Cu1 N21 2.058(5) 6_455 ?
Cu1 N21 2.058(5) . ?
Cu1 N11 2.111(5) . ?
Cu1 N11 2.111(5) 3 ?
Cu1 I1 2.8524(15) . ?
N11 C12 1.336(7) 6_455 ?
N11 C12 1.336(7) . ?
N11 Cu1 2.111(5) 6_455 ?
C12 C13 1.371(8) . ?
C12 H12 0.95 . ?
C13 C14 1.391(6) . ?
C13 H13 0.95 . ?
C14 C13 1.391(6) 6_455 ?
C14 H14 0.95 . ?
N21 C22 1.340(7) . ?
N21 C22 1.340(7) 3 ?
N21 Cu1 2.058(5) 6_455 ?
C22 C23 1.386(7) . ?
C22 H22 0.95 . ?
C23 C24 1.389(5) . ?
C23 H23 0.95 . ?
C24 C23 1.389(5) 3 ?
C24 H24 0.95 . ?
N31 C32 1.327(6) 2 ?
N31 C32 1.327(6) . ?
C32 C33 1.372(7) . ?
C32 H32 0.95 . ?
C33 C34 1.363(6) . ?
C33 H33 0.95 . ?
C34 C33 1.363(6) 2 ?
C34 H34 0.95 . ?
